data_8100805
loop_
_publ_author_name
'Heuer, Matthias'
'Huber, Alexandra'
'Redhammer, G\"unther J.'

_publ_section_title
;
Crystal structure of calcium iron zinc catena-disilicate, 
Ca(Fe~0.19~Zn~0.81~)Si~2~O~6~
;
_journal_issue 4
_journal_name_full 'Zeitschrift f\"ur Kristallographie - New Crystal Structures'
_journal_page_first 467
_journal_page_last 468
_journal_volume 217
_journal_year 2002
_chemical_formula_structural 'Ca1.00 (Fe0.21 Zn0.85) Si1.97 O6'
_chemical_formula_sum 'Ca Fe0.21 O6 Si1.97 Zn0.85'
_chemical_formula_weight 258.71
_space_group_IT_number 15
_symmetry_cell_setting monoclinic
_symmetry_space_group_name_Hall '-C 2yc'
_symmetry_space_group_name_H-M 'C 1 2/c 1'
_cell_angle_alpha 90.000(10)
_cell_angle_beta 105.660(10)
_cell_angle_gamma 90.000(10)
_cell_formula_units_Z 4
_cell_length_a 9.8093(7)
_cell_length_b 8.9817(7)
_cell_length_c 5.2527(4)
_cell_measurement_temperature 293(2)
_cell_volume 445.61(6)
_diffrn_ambient_temperature 293(2)
_exptl_crystal_density_diffrn 3.856
_cod_original_sg_symbol_H-M 'C 2/c'
_cod_original_formula_sum 'Ca1.00 Fe0.21 Zn0.85 Si1.97 O6'
_cod_database_code 8100805

loop_
_symmetry_equiv_pos_as_xyz
'x, y, z'
'-x, y, -z+1/2'
'x+1/2, y+1/2, z'
'-x+1/2, y+1/2, -z+1/2'
'-x, -y, -z'
'x, -y, z-1/2'
'-x+1/2, -y+1/2, -z'
'x+1/2, -y+1/2, z-1/2'

loop_
_atom_site_label
_atom_site_type_symbol
_atom_site_fract_x
_atom_site_fract_y
_atom_site_fract_z
_atom_site_U_iso_or_equiv
_atom_site_adp_type
_atom_site_occupancy
_atom_site_symmetry_multiplicity
_atom_site_Wyckoff_symbol
_atom_site_calc_flag
_atom_site_refinement_flags
_atom_site_disorder_assembly
_atom_site_disorder_group
ZnM1 Zn 0.0000 0.90590(2) 0.2500 0.01165(7) Uani 0.8103(14) 4 e d SP . .
FeM1 Fe 0.0000 0.90590(2) 0.2500 0.01165(7) Uani 0.1897(14) 4 e d SP . .
CaM2 Ca 0.0000 0.30017(4) 0.2500 0.01390(7) Uani 1 4 e d S . .
SiT1 Si 0.28672(4) 0.09259(3) 0.22966(7) 0.01000(9) Uani 0.9953(14) 8 f d P . .
ZnT1 Zn 0.28672(4) 0.09259(3) 0.22966(7) 0.01000(9) Uani 0.0047(14) 8 f d P . .
O1 O 0.11686(10) 0.08914(9) 0.14554(18) 0.01194(15) Uani 1 8 f d . . .
O2 O 0.36074(10) 0.24796(10) 0.32181(18) 0.01363(14) Uani 1 8 f d . . .
O3 O 0.35019(8) 0.01897(11) 0.99386(16) 0.01254(15) Uani 1 8 f d . . .

loop_
_atom_site_aniso_label
_atom_site_aniso_U_11
_atom_site_aniso_U_22
_atom_site_aniso_U_33
_atom_site_aniso_U_23
_atom_site_aniso_U_13
_atom_site_aniso_U_12
ZnM1 0.01228(10) 0.01192(10) 0.01062(10) 0.000 0.00289(7) 0.000
FeM1 0.01228(10) 0.01192(10) 0.01062(10) 0.000 0.00289(7) 0.000
CaM2 0.01564(13) 0.01277(13) 0.01197(12) 0.000 0.00146(10) 0.000
SiT1 0.01008(15) 0.01038(15) 0.00973(14) -0.00025(8) 0.00300(11) -0.00022(8)
ZnT1 0.01008(15) 0.01038(15) 0.00973(14) -0.00025(8) 0.00300(11) -0.00022(8)
O1 0.0106(3) 0.0134(3) 0.0118(3) 0.0003(2) 0.0028(3) 0.0005(2)
O2 0.0152(3) 0.0118(3) 0.0137(3) -0.0006(3) 0.0037(3) -0.0025(3)
O3 0.0123(3) 0.0144(3) 0.0112(3) -0.0026(2) 0.0038(3) -0.0002(2)

loop_
_geom_bond_atom_site_label_1
_geom_bond_atom_site_label_2
_geom_bond_distance
_geom_bond_site_symmetry_2
_geom_bond_publ_flag
ZnM1 O2 2.0733(9) 3_455 ?
ZnM1 O2 2.0733(9) 4 ?
ZnM1 O1 2.0849(9) 6_566 ?
ZnM1 O1 2.0849(9) 5_565 ?
ZnM1 O1 2.1595(9) 1_565 ?
ZnM1 O1 2.1595(9) 2_565 ?
ZnM1 ZnM1 3.1233(4) 5_576 ?
ZnM1 ZnM1 3.1233(4) 5_575 ?
ZnM1 CaM2 3.2130(4) 5_565 ?
ZnM1 CaM2 3.2130(4) 5_566 ?
ZnM1 CaM2 3.5413(5) 1_565 ?
CaM2 O2 2.3352(10) 8_455 ?
CaM2 O2 2.3352(10) 7_556 ?
CaM2 O1 2.3553(9) '2 4 e' ?
CaM2 O1 2.3553(9) . ?
CaM2 O3 2.6008(10) 4_556 ?
CaM2 O3 2.6008(10) 3_454 ?
CaM2 O3 2.7304(10) 7_556 ?
CaM2 O3 2.7304(10) 8_455 ?
CaM2 ZnT1 3.1125(5) 7_556 ?
CaM2 SiT1 3.1125(5) 7_556 ?
CaM2 ZnT1 3.1125(5) 8_455 ?
CaM2 SiT1 3.1125(5) 8_455 ?
SiT1 O2 1.5872(9) . ?
SiT1 O1 1.6047(10) . ?
SiT1 O3 1.6659(9) 1_554 ?
SiT1 O3 1.6885(9) 6 ?
SiT1 CaM2 3.1125(5) 7_556 ?
SiT1 CaM2 3.3415(5) 3_545 ?
O1 FeM1 2.0849(9) 5_565 ?
O1 ZnM1 2.0849(9) 5_565 ?
O1 FeM1 2.1595(9) 1_545 ?
O1 ZnM1 2.1595(9) 1_545 ?
O2 FeM1 2.0733(9) 3_545 ?
O2 ZnM1 2.0733(9) 3_545 ?
O2 CaM2 2.3352(10) 7_556 ?
O3 ZnT1 1.6659(9) 1_556 ?
O3 SiT1 1.6659(9) 1_556 ?
O3 ZnT1 1.6885(9) 6_556 ?
O3 SiT1 1.6885(9) 6_556 ?
O3 CaM2 2.6008(10) 3_546 ?
O3 CaM2 2.7304(10) 7_556 ?
